data_7702757
loop_
_publ_author_name
'Liddle, Stephen T.'
'Clegg, William'

_publ_section_title
;
 Formation of [M(15-crown-5)2]2[Li(NHPy)3] (M = K or Cs): the first
 structurally authenticated examples of a monomeric lithium species
 coordinated by three amide anions
;
_journal_issue 24
_journal_name_full 'Journal of the Chemical Society, Dalton Transactions'
_journal_page_first 3549
_journal_paper_doi 10.1039/b109903p
_journal_year 2001
_chemical_formula_sum 'C55 H95 K2 Li N6 O20'
_chemical_formula_weight 1245.51
_space_group_IT_number 2
_space_group_name_Hall '-P 1'
_space_group_name_H-M_alt 'P -1'
_symmetry_cell_setting triclinic
_symmetry_space_group_name_H-M 'P -1'
_atom_sites_solution_hydrogens geom
_atom_sites_solution_primary direct
_atom_sites_solution_secondary difmap
_audit_creation_method SHELXL-97
_cell_angle_alpha 76.265(2)
_cell_angle_beta 75.313(2)
_cell_angle_gamma 69.484(2)
_cell_formula_units_Z 2
_cell_length_a 13.5783(10)
_cell_length_b 15.1526(11)
_cell_length_c 17.5303(13)
_cell_measurement_reflns_used 8572
_cell_measurement_temperature 160(2)
_cell_measurement_theta_max 27.80
_cell_measurement_theta_min 2.47
_cell_volume 3223.4(4)
_computing_cell_refinement 'Siemens Saint'
_computing_data_collection 'Siemens SMART'
_computing_data_reduction 'Siemens SAINT'
_computing_molecular_graphics 'Siemens SHELXTL'
_computing_publication_material 'SHELXTL and local programs'
_computing_structure_refinement 'Siemens SHELXTL'
_computing_structure_solution 'Siemens SHELXTL'
_diffrn_ambient_temperature 160(2)
_diffrn_measured_fraction_theta_full 0.991
_diffrn_measured_fraction_theta_max 0.991
_diffrn_measurement_device_type 'Siemens SMART CCD diffractometer'
_diffrn_measurement_method '\w rotation with narrow frames'
_diffrn_radiation_monochromator graphite
_diffrn_radiation_source 'fine-focus sealed tube'
_diffrn_radiation_type MoK\a
_diffrn_radiation_wavelength 0.71073
_diffrn_reflns_av_R_equivalents 0.0433
_diffrn_reflns_av_sigmaI/netI 0.0851
_diffrn_reflns_limit_h_max 16
_diffrn_reflns_limit_h_min -16
_diffrn_reflns_limit_k_max 18
_diffrn_reflns_limit_k_min -18
_diffrn_reflns_limit_l_max 20
_diffrn_reflns_limit_l_min -20
_diffrn_reflns_number 23277
_diffrn_reflns_theta_full 25.00
_diffrn_reflns_theta_max 25.00
_diffrn_reflns_theta_min 1.45
_diffrn_standards_decay_% 0
_diffrn_standards_number 0
_exptl_absorpt_coefficient_mu 0.221
_exptl_absorpt_correction_T_max 1.0000
_exptl_absorpt_correction_T_min 0.7819
_exptl_absorpt_correction_type empirical
_exptl_crystal_colour 'pale yellow'
_exptl_crystal_density_diffrn 1.283
_exptl_crystal_density_method 'not measured'
_exptl_crystal_description block
_exptl_crystal_F_000 1336
_exptl_crystal_size_max 0.48
_exptl_crystal_size_mid 0.46
_exptl_crystal_size_min 0.26
_refine_diff_density_max 1.355
_refine_diff_density_min -0.575
_refine_diff_density_rms 0.090
_refine_ls_extinction_method none
_refine_ls_goodness_of_fit_ref 1.027
_refine_ls_hydrogen_treatment mixed
_refine_ls_matrix_type full
_refine_ls_number_parameters 809
_refine_ls_number_reflns 11246
_refine_ls_number_restraints 2
_refine_ls_restrained_S_all 1.029
_refine_ls_R_factor_all 0.1655
_refine_ls_R_factor_gt 0.0899
_refine_ls_shift/su_max 0.508
_refine_ls_shift/su_mean 0.026
_refine_ls_structure_factor_coef Fsqd
_refine_ls_weighting_details 'calc w=1/[\s^2^(Fo^2^)+(0.1663P)^2^+0.0000P] where P=(Fo^2^+2Fc^2^)/3'
_refine_ls_weighting_scheme calc
_refine_ls_wR_factor_gt 0.2467
_refine_ls_wR_factor_ref 0.2941
_reflns_number_gt 5591
_reflns_number_total 11246
_reflns_threshold_expression >2sigma(I)
_cod_data_source_file b109903p.txt
_cod_data_source_block stl48
_cod_original_sg_symbol_H-M P-1
_cod_database_code 7702757

loop_
_symmetry_equiv_pos_as_xyz
'x, y, z'
'-x, -y, -z'

loop_
_atom_site_label
_atom_site_type_symbol
_atom_site_fract_x
_atom_site_fract_y
_atom_site_fract_z
_atom_site_U_iso_or_equiv
_atom_site_adp_type
_atom_site_occupancy
_atom_site_symmetry_multiplicity
_atom_site_calc_flag
_atom_site_refinement_flags
_atom_site_disorder_assembly
_atom_site_disorder_group
Li1 Li 0.7479(8) 0.8374(8) 0.2408(7) 0.072(3) Uani 1 1 d . . .
N1 N 0.6362(5) 0.6179(4) 0.4059(4) 0.0777(18) Uani 1 1 d . . .
N2 N 0.6993(4) 0.7309(4) 0.3080(4) 0.0761(17) Uani 1 1 d . . .
H2A H 0.7275 0.6804 0.2840 0.091 Uiso 1 1 calc R . .
C1 C 0.5717(7) 0.6026(5) 0.4720(6) 0.080(2) Uani 1 1 d . . .
H1 H 0.5717 0.5384 0.4901 0.096 Uiso 1 1 calc R . .
C2 C 0.5037(6) 0.6670(5) 0.5191(4) 0.072(2) Uani 1 1 d . . .
H2 H 0.4577 0.6496 0.5666 0.086 Uiso 1 1 calc R . .
C3 C 0.5067(6) 0.7639(5) 0.4915(4) 0.0663(18) Uani 1 1 d . . .
H3 H 0.4625 0.8133 0.5211 0.080 Uiso 1 1 calc R . .
C4 C 0.5734(5) 0.7827(4) 0.4228(4) 0.0598(17) Uani 1 1 d . . .
H4 H 0.5769 0.8460 0.4047 0.072 Uiso 1 1 calc R . .
C5 C 0.6385(5) 0.7103(4) 0.3769(5) 0.0606(18) Uani 1 1 d . . .
N3 N 0.6468(4) 1.1165(4) 0.3046(3) 0.0564(13) Uani 1 1 d . . .
N4 N 0.6826(4) 0.9641(3) 0.2727(3) 0.0599(13) Uani 1 1 d . . .
H4A H 0.6156 0.9727 0.2971 0.072 Uiso 1 1 calc R . .
C6 C 0.6809(5) 1.1900(5) 0.2948(4) 0.0624(17) Uani 1 1 d . . .
H6 H 0.6334 1.2424 0.3199 0.075 Uiso 1 1 calc R . .
C7 C 0.7770(5) 1.1999(5) 0.2525(4) 0.0714(19) Uani 1 1 d . . .
H7 H 0.7951 1.2565 0.2470 0.086 Uiso 1 1 calc R . .
C8 C 0.8470(5) 1.1207(5) 0.2178(4) 0.0687(19) Uani 1 1 d . . .
H8 H 0.9165 1.1213 0.1897 0.082 Uiso 1 1 calc R . .
C9 C 0.8149(4) 1.0430(4) 0.2245(3) 0.0556(16) Uani 1 1 d . . .
H9 H 0.8620 0.9900 0.2000 0.067 Uiso 1 1 calc R . .
C10 C 0.7118(4) 1.0404(4) 0.2678(3) 0.0496(14) Uani 1 1 d . . .
N5 N 0.9897(7) 0.8037(5) 0.0175(7) 0.107(3) Uani 1 1 d . . .
N6 N 0.8530(6) 0.8367(6) 0.1356(5) 0.140(3) Uani 1 1 d . . .
H6A H 0.8567 0.8951 0.1185 0.168 Uiso 1 1 calc R . .
C11 C 1.0515(7) 0.7346(11) -0.0278(5) 0.112(4) Uani 1 1 d . . .
H11 H 1.1036 0.7480 -0.0727 0.135 Uiso 1 1 calc R . .
C12 C 1.0380(9) 0.6478(10) -0.0085(8) 0.121(5) Uani 1 1 d D . .
H12 H 1.0794 0.5996 -0.0401 0.146 Uiso 1 1 calc R . .
C13 C 0.9674(10) 0.6307(7) 0.0540(10) 0.116(5) Uani 1 1 d D . .
H13 H 0.9584 0.5691 0.0673 0.139 Uiso 1 1 calc R . .
C14 C 0.9107(8) 0.6921(10) 0.0974(6) 0.103(3) Uani 1 1 d D . .
H14 H 0.8604 0.6758 0.1425 0.124 Uiso 1 1 calc R . .
C15 C 0.9198(6) 0.7815(9) 0.0812(7) 0.101(4) Uani 1 1 d . . .
K1 K 0.61281(8) 0.26137(7) 0.87385(6) 0.0371(3) Uani 1 1 d . A .
O1 O 0.5671(6) 0.1068(4) 0.8327(4) 0.139(3) Uani 1 1 d . . .
O2 O 0.4284(7) 0.2058(9) 0.9563(6) 0.185(5) Uani 1 1 d . . .
O3 O 0.3884(7) 0.3966(6) 0.8780(5) 0.137(3) Uani 1 1 d . . .
O4 O 0.5495(5) 0.4266(4) 0.7475(3) 0.0954(17) Uani 1 1 d . . .
O5 O 0.6506(4) 0.2343(4) 0.7133(3) 0.0856(14) Uani 1 1 d . . .
C16 C 0.475(7) 0.085(5) 0.8808(18) 0.18(3) Uani 0.49(4) 1 d P A 1
H16A H 0.4902 0.0153 0.8912 0.220 Uiso 0.49(4) 1 calc PR A 1
H16B H 0.4159 0.1136 0.8505 0.220 Uiso 0.49(4) 1 calc PR A 1
C17 C 0.433(3) 0.127(2) 0.973(2) 0.177(17) Uani 0.49(4) 1 d P A 1
H17A H 0.3617 0.1202 1.0001 0.213 Uiso 0.49(4) 1 calc PR A 1
H17B H 0.4847 0.0920 1.0091 0.213 Uiso 0.49(4) 1 calc PR A 1
C16A C 0.503(6) 0.067(5) 0.877(6) 0.36(8) Uani 0.51(4) 1 d P A 2
H16C H 0.5344 0.0248 0.9228 0.436 Uiso 0.51(4) 1 calc PR A 2
H16D H 0.4884 0.0262 0.8468 0.436 Uiso 0.51(4) 1 calc PR A 2
C17A C 0.411(2) 0.131(2) 0.903(2) 0.093(9) Uani 0.51(4) 1 d P A 2
H17C H 0.3614 0.0968 0.9379 0.111 Uiso 0.51(4) 1 calc PR A 2
H17D H 0.3780 0.1699 0.8569 0.111 Uiso 0.51(4) 1 calc PR A 2
C18 C 0.3387(11) 0.2756(14) 0.9680(7) 0.170(6) Uani 1 1 d . A .
H18A H 0.3256 0.2817 1.0249 0.204 Uiso 1 1 calc R . .
H18B H 0.2821 0.2515 0.9626 0.204 Uiso 1 1 calc R . .
C19 C 0.3176(11) 0.3646(11) 0.9278(13) 0.216(9) Uani 1 1 d . A .
H19A H 0.2604 0.3736 0.8985 0.259 Uiso 1 1 calc R . .
H19B H 0.2858 0.4075 0.9683 0.259 Uiso 1 1 calc R . .
C20 C 0.357(3) 0.459(5) 0.829(4) 0.25(4) Uani 0.41(2) 1 d P A 1
H20A H 0.2945 0.5084 0.8530 0.305 Uiso 0.41(2) 1 calc PR A 1
H20B H 0.3337 0.4356 0.7903 0.305 Uiso 0.41(2) 1 calc PR A 1
C21 C 0.4568(16) 0.5064(12) 0.7811(13) 0.069(8) Uani 0.41(2) 1 d P A 1
H21A H 0.4328 0.5590 0.7375 0.082 Uiso 0.41(2) 1 calc PR A 1
H21B H 0.4784 0.5321 0.8189 0.082 Uiso 0.41(2) 1 calc PR A 1
C20A C 0.394(2) 0.470(2) 0.8286(18) 0.127(9) Uiso 0.59(2) 1 d P A 2
H20C H 0.4388 0.4976 0.8467 0.153 Uiso 0.59(2) 1 calc PR A 2
H20D H 0.3209 0.5165 0.8342 0.153 Uiso 0.59(2) 1 calc PR A 2
C21A C 0.4328(14) 0.4694(11) 0.7449(11) 0.106(8) Uani 0.59(2) 1 d P A 2
H21C H 0.4159 0.5344 0.7132 0.128 Uiso 0.59(2) 1 calc PR A 2
H21D H 0.4057 0.4286 0.7244 0.128 Uiso 0.59(2) 1 calc PR A 2
C22 C 0.5889(9) 0.3985(7) 0.6729(5) 0.121(4) Uani 1 1 d . A .
H22A H 0.6626 0.4026 0.6550 0.145 Uiso 1 1 calc R . .
H22B H 0.5450 0.4456 0.6351 0.145 Uiso 1 1 calc R . .
C23 C 0.5918(7) 0.3039(6) 0.6662(4) 0.098(3) Uani 1 1 d . A .
H23A H 0.5178 0.3004 0.6797 0.117 Uiso 1 1 calc R . .
H23B H 0.6209 0.2939 0.6100 0.117 Uiso 1 1 calc R . .
C24 C 0.6548(6) 0.1445(6) 0.7070(6) 0.100(3) Uani 1 1 d . A .
H24A H 0.7220 0.0990 0.7228 0.120 Uiso 1 1 calc R . .
H24B H 0.6595 0.1431 0.6500 0.120 Uiso 1 1 calc R . .
C25 C 0.5672(7) 0.1095(5) 0.7532(4) 0.082(2) Uani 1 1 d . A .
H25A H 0.4984 0.1527 0.7386 0.099 Uiso 1 1 calc R . .
H25B H 0.5779 0.0448 0.7431 0.099 Uiso 1 1 calc R . .
O6 O 0.6921(5) 0.0883(4) 0.9830(3) 0.0960(16) Uani 1 1 d . . .
O7 O 0.6112(10) 0.2617(4) 1.0378(4) 0.235(6) Uani 1 1 d . . .
O8 O 0.6285(6) 0.4205(4) 0.9281(3) 0.117(2) Uani 1 1 d . . .
O9 O 0.7931(4) 0.3342(4) 0.8017(3) 0.0917(16) Uani 1 1 d . . .
O10 O 0.8252(4) 0.1339(4) 0.8319(4) 0.0998(17) Uani 1 1 d . . .
C26 C 0.6996(7) 0.0942(5) 1.0551(4) 0.085(2) Uani 1 1 d . A .
H26A H 0.7713 0.0985 1.0533 0.102 Uiso 1 1 calc R . .
H26B H 0.6926 0.0353 1.0921 0.102 Uiso 1 1 calc R . .
C27 C 0.6152(8) 0.1795(5) 1.0869(4) 0.111(3) Uani 1 1 d . A .
H27A H 0.5444 0.1694 1.0975 0.133 Uiso 1 1 calc R . .
H27B H 0.6291 0.1839 1.1384 0.133 Uiso 1 1 calc R . .
C28 C 0.5937(8) 0.3390(6) 1.0575(6) 0.118(3) Uani 1 1 d . A .
H28A H 0.6162 0.3262 1.1096 0.142 Uiso 1 1 calc R . .
H28B H 0.5152 0.3701 1.0667 0.142 Uiso 1 1 calc R . .
C29 C 0.6406(8) 0.4049(8) 1.0066(5) 0.125(4) Uani 1 1 d . A .
H29A H 0.6091 0.4664 1.0269 0.151 Uiso 1 1 calc R . .
H29B H 0.7180 0.3822 1.0081 0.151 Uiso 1 1 calc R . .
C30 C 0.6970(11) 0.4591(8) 0.8689(6) 0.144(4) Uani 1 1 d . A .
H30A H 0.7020 0.5146 0.8864 0.172 Uiso 1 1 calc R . .
H30B H 0.6636 0.4839 0.8209 0.172 Uiso 1 1 calc R . .
C31 C 0.8061(8) 0.3979(8) 0.8446(5) 0.120(4) Uani 1 1 d . A .
H31A H 0.8516 0.4361 0.8098 0.144 Uiso 1 1 calc R . .
H31B H 0.8388 0.3621 0.8918 0.144 Uiso 1 1 calc R . .
C32 C 0.868(2) 0.2561(17) 0.755(2) 0.084(9) Uani 0.40(3) 1 d P A 1
H32A H 0.8291 0.2437 0.7202 0.100 Uiso 0.40(3) 1 calc PR A 1
H32B H 0.9278 0.2783 0.7201 0.100 Uiso 0.40(3) 1 calc PR A 1
C33 C 0.9139(15) 0.1643(18) 0.8091(19) 0.068(7) Uani 0.40(3) 1 d P A 1
H33A H 0.9755 0.1190 0.7798 0.081 Uiso 0.40(3) 1 calc PR A 1
H33B H 0.9349 0.1759 0.8550 0.081 Uiso 0.40(3) 1 calc PR A 1
C32A C 0.8934(11) 0.2737(15) 0.7952(11) 0.099(7) Uani 0.60(3) 1 d P A 2
H32C H 0.9162 0.2534 0.8477 0.119 Uiso 0.60(3) 1 calc PR A 2
H32D H 0.9440 0.3043 0.7568 0.119 Uiso 0.60(3) 1 calc PR A 2
C33A C 0.8893(13) 0.1878(16) 0.7650(14) 0.086(6) Uani 0.60(3) 1 d P A 2
H33C H 0.8549 0.2102 0.7175 0.103 Uiso 0.60(3) 1 calc PR A 2
H33D H 0.9627 0.1451 0.7497 0.103 Uiso 0.60(3) 1 calc PR A 2
C34 C 0.8705(6) 0.0685(6) 0.8922(5) 0.099(3) Uani 1 1 d . A .
H34A H 0.8915 0.0999 0.9262 0.119 Uiso 1 1 calc R B 1
H34B H 0.9343 0.0186 0.8703 0.119 Uiso 1 1 calc R B 1
C35 C 0.7807(6) 0.0255(6) 0.9400(5) 0.101(3) Uani 1 1 d . A .
H35A H 0.7546 0.0034 0.9023 0.121 Uiso 1 1 calc R . .
H35B H 0.8118 -0.0312 0.9781 0.121 Uiso 1 1 calc R . .
K2 K 0.88835(7) 0.74775(7) 0.62100(6) 0.0304(3) Uani 1 1 d . . .
O11 O 0.8738(3) 0.5864(2) 0.57171(19) 0.0415(8) Uani 1 1 d . . .
O12 O 0.7037(3) 0.6809(3) 0.6863(2) 0.0497(9) Uani 1 1 d . . .
O13 O 0.6743(3) 0.8812(3) 0.6611(2) 0.0541(10) Uani 1 1 d . . .
O14 O 0.7958(4) 0.9102(3) 0.5097(2) 0.0736(13) Uani 1 1 d . . .
O15 O 0.9226(3) 0.7355(3) 0.4512(2) 0.0544(10) Uani 1 1 d . . .
C36 C 0.8074(5) 0.5412(4) 0.6323(4) 0.0577(16) Uani 1 1 d . . .
H36A H 0.8416 0.5151 0.6800 0.069 Uiso 1 1 calc R . .
H36B H 0.8023 0.4868 0.6132 0.069 Uiso 1 1 calc R . .
C37 C 0.6975(5) 0.6055(4) 0.6564(4) 0.0595(16) Uani 1 1 d . . .
H37A H 0.6615 0.6309 0.6097 0.071 Uiso 1 1 calc R . .
H37B H 0.6551 0.5693 0.6979 0.071 Uiso 1 1 calc R . .
C38 C 0.6001(4) 0.7486(4) 0.7038(4) 0.0576(16) Uani 1 1 d . . .
H38A H 0.5551 0.7196 0.7494 0.069 Uiso 1 1 calc R . .
H38B H 0.5647 0.7677 0.6569 0.069 Uiso 1 1 calc R . .
C39 C 0.6122(4) 0.8330(4) 0.7237(4) 0.0581(16) Uani 1 1 d . . .
H39A H 0.5402 0.8785 0.7380 0.070 Uiso 1 1 calc R . .
H39B H 0.6461 0.8126 0.7714 0.070 Uiso 1 1 calc R . .
C40 C 0.6265(6) 0.9258(7) 0.5954(6) 0.118(4) Uani 1 1 d . . .
H40A H 0.5650 0.9816 0.6103 0.141 Uiso 1 1 calc R . .
H40B H 0.5979 0.8809 0.5817 0.141 Uiso 1 1 calc R . .
C41 C 0.6928(7) 0.9566(9) 0.5278(6) 0.163(5) Uani 1 1 d . . .
H41A H 0.6612 0.9613 0.4814 0.196 Uiso 1 1 calc R . .
H41B H 0.6874 1.0225 0.5312 0.196 Uiso 1 1 calc R . .
C42 C 0.8405(6) 0.9016(4) 0.4319(4) 0.0710(19) Uani 1 1 d . . .
H42A H 0.9117 0.9110 0.4209 0.085 Uiso 1 1 calc R . .
H42B H 0.7958 0.9545 0.3980 0.085 Uiso 1 1 calc R . .
C43 C 0.8544(5) 0.8130(4) 0.4063(3) 0.0539(15) Uani 1 1 d . . .
H43A H 0.7840 0.8030 0.4145 0.065 Uiso 1 1 calc R . .
H43B H 0.8862 0.8164 0.3487 0.065 Uiso 1 1 calc R . .
C44 C 0.9268(6) 0.6448(4) 0.4383(4) 0.075(2) Uani 1 1 d . . .
H44A H 0.9995 0.5998 0.4414 0.090 Uiso 1 1 calc R . .
H44B H 0.9144 0.6515 0.3837 0.090 Uiso 1 1 calc R . .
C45 C 0.8489(6) 0.6041(4) 0.4953(3) 0.0637(18) Uani 1 1 d . . .
H45A H 0.7757 0.6492 0.4948 0.076 Uiso 1 1 calc R . .
H45B H 0.8518 0.5439 0.4808 0.076 Uiso 1 1 calc R . .
O16 O 0.9722(4) 0.5836(3) 0.7309(2) 0.0665(12) Uani 1 1 d . . .
O17 O 0.8368(3) 0.7503(3) 0.7949(2) 0.0533(10) Uani 1 1 d . . .
O18 O 0.9514(3) 0.8670(3) 0.6939(2) 0.0519(10) Uani 1 1 d . . .
O19 O 1.0468(3) 0.8400(3) 0.5357(2) 0.0668(12) Uani 1 1 d . . .
O20 O 1.1128(3) 0.6423(3) 0.5933(3) 0.0783(14) Uani 1 1 d . . .
C46 C 0.9738(7) 0.5996(5) 0.8067(4) 0.087(2) Uani 1 1 d . . .
H46A H 1.0262 0.6336 0.8014 0.104 Uiso 1 1 calc R . .
H46B H 0.9954 0.5378 0.8426 0.104 Uiso 1 1 calc R . .
C47 C 0.8686(7) 0.6561(5) 0.8397(4) 0.079(2) Uani 1 1 d . . .
H47A H 0.8163 0.6234 0.8412 0.094 Uiso 1 1 calc R . .
H47B H 0.8671 0.6607 0.8954 0.094 Uiso 1 1 calc R . .
C48 C 0.8674(6) 0.8168(5) 0.8211(4) 0.0686(19) Uani 1 1 d . . .
H48A H 0.9398 0.7867 0.8345 0.082 Uiso 1 1 calc R . .
H48B H 0.8165 0.8384 0.8694 0.082 Uiso 1 1 calc R . .
C49 C 0.8672(5) 0.8983(4) 0.7560(4) 0.0624(17) Uani 1 1 d . . .
H49A H 0.7982 0.9224 0.7371 0.075 Uiso 1 1 calc R . .
H49B H 0.8767 0.9508 0.7750 0.075 Uiso 1 1 calc R . .
C50 C 0.9704(6) 0.9420(4) 0.6311(4) 0.071(2) Uani 1 1 d . . .
H50A H 0.9797 0.9923 0.6532 0.086 Uiso 1 1 calc R . .
H50B H 0.9088 0.9711 0.6031 0.086 Uiso 1 1 calc R . .
C51 C 1.0681(6) 0.9005(5) 0.5751(4) 0.075(2) Uani 1 1 d . . .
H51A H 1.0901 0.9520 0.5355 0.090 Uiso 1 1 calc R . .
H51B H 1.1271 0.8637 0.6046 0.090 Uiso 1 1 calc R . .
C52 C 1.1375(7) 0.7739(8) 0.4972(5) 0.107(3) Uani 1 1 d . . .
H52A H 1.1908 0.8067 0.4675 0.128 Uiso 1 1 calc R . .
H52B H 1.1156 0.7505 0.4580 0.128 Uiso 1 1 calc R . .
C53 C 1.1864(6) 0.6933(8) 0.5535(5) 0.115(3) Uani 1 1 d . . .
H53A H 1.2513 0.6505 0.5248 0.138 Uiso 1 1 calc R . .
H53B H 1.2081 0.7162 0.5931 0.138 Uiso 1 1 calc R . .
C54 C 1.1529(6) 0.5744(6) 0.6549(5) 0.097(3) Uani 1 1 d . . .
H54A H 1.1661 0.6052 0.6935 0.116 Uiso 1 1 calc R . .
H54B H 1.2213 0.5285 0.6338 0.116 Uiso 1 1 calc R . .
C55 C 1.0720(7) 0.5240(5) 0.6948(5) 0.096(3) Uani 1 1 d . . .
H55A H 1.0590 0.4950 0.6548 0.116 Uiso 1 1 calc R . .
H55B H 1.1021 0.4715 0.7364 0.116 Uiso 1 1 calc R . .

loop_
_atom_site_aniso_label
_atom_site_aniso_U_11
_atom_site_aniso_U_22
_atom_site_aniso_U_33
_atom_site_aniso_U_23
_atom_site_aniso_U_13
_atom_site_aniso_U_12
Li1 0.046(6) 0.080(8) 0.092(8) -0.032(7) -0.033(6) 0.004(5)
N1 0.092(5) 0.038(3) 0.120(5) -0.009(3) -0.076(4) -0.005(3)
N2 0.059(4) 0.056(3) 0.124(5) -0.038(4) -0.041(4) 0.001(3)
C1 0.117(7) 0.048(4) 0.102(6) 0.007(5) -0.080(6) -0.030(5)
C2 0.095(5) 0.070(5) 0.068(5) 0.009(4) -0.053(4) -0.033(4)
C3 0.081(5) 0.059(4) 0.075(5) -0.008(4) -0.053(4) -0.016(4)
C4 0.068(4) 0.037(3) 0.091(5) -0.005(3) -0.054(4) -0.011(3)
C5 0.052(4) 0.035(3) 0.109(6) -0.019(4) -0.055(4) 0.002(3)
N3 0.041(3) 0.060(3) 0.063(3) -0.006(3) -0.011(2) -0.012(2)
N4 0.042(3) 0.061(3) 0.067(3) 0.004(3) -0.011(2) -0.013(2)
C6 0.053(4) 0.067(4) 0.071(4) -0.016(3) -0.023(3) -0.011(3)
C7 0.067(5) 0.084(5) 0.079(5) -0.003(4) -0.031(4) -0.037(4)
C8 0.041(4) 0.101(6) 0.063(4) 0.004(4) -0.012(3) -0.031(4)
C9 0.033(3) 0.071(4) 0.048(4) 0.005(3) -0.009(3) -0.007(3)
C10 0.036(3) 0.059(4) 0.045(3) 0.010(3) -0.021(3) -0.007(3)
N5 0.083(5) 0.077(5) 0.161(8) 0.014(5) -0.070(5) -0.013(4)
N6 0.094(5) 0.160(8) 0.158(7) -0.058(6) -0.058(5) 0.018(5)
C11 0.066(6) 0.192(12) 0.048(5) 0.013(7) -0.015(4) -0.020(8)
C12 0.102(9) 0.131(10) 0.152(11) -0.083(9) -0.095(8) 0.027(7)
C13 0.091(8) 0.051(5) 0.213(14) 0.028(7) -0.085(8) -0.022(5)
C14 0.085(7) 0.108(8) 0.093(7) 0.037(6) -0.027(5) -0.029(6)
C15 0.046(5) 0.145(9) 0.127(8) -0.100(8) -0.052(5) 0.029(5)
K1 0.0389(6) 0.0453(7) 0.0309(6) -0.0012(5) -0.0127(5) -0.0166(5)
O1 0.237(8) 0.121(5) 0.129(5) 0.054(4) -0.125(6) -0.126(5)
O2 0.091(6) 0.227(11) 0.179(8) 0.079(8) 0.002(6) -0.070(7)
O3 0.097(6) 0.128(6) 0.129(6) -0.014(5) 0.012(5) 0.009(5)
O4 0.143(5) 0.073(3) 0.087(4) 0.018(3) -0.059(4) -0.049(3)
O5 0.091(4) 0.106(4) 0.073(3) -0.030(3) -0.027(3) -0.030(3)
C16 0.33(7) 0.34(7) 0.026(13) 0.00(2) 0.01(2) -0.33(6)
C17 0.27(4) 0.21(3) 0.10(3) 0.05(2) 0.00(2) -0.19(3)
C16A 0.28(7) 0.34(8) 0.46(13) 0.32(9) -0.25(9) -0.21(7)
C17A 0.123(18) 0.17(2) 0.04(2) -0.002(14) 0.010(12) -0.134(17)
C18 0.090(9) 0.254(19) 0.120(10) -0.018(11) 0.030(7) -0.041(11)
C19 0.089(9) 0.150(13) 0.33(3) -0.004(14) 0.033(13) -0.014(9)
C20 0.12(3) 0.36(7) 0.24(5) -0.21(5) -0.16(4) 0.17(4)
C21 0.085(14) 0.026(8) 0.090(15) -0.008(8) -0.051(12) 0.011(9)
C21A 0.149(16) 0.053(8) 0.142(16) 0.021(9) -0.119(14) -0.021(9)
C22 0.221(11) 0.150(8) 0.063(5) 0.045(5) -0.066(6) -0.157(9)
C23 0.092(6) 0.127(7) 0.067(5) -0.019(5) -0.043(4) -0.004(5)
C24 0.089(6) 0.085(6) 0.147(8) -0.060(6) -0.042(6) -0.012(5)
C25 0.128(7) 0.048(4) 0.102(6) -0.003(4) -0.072(5) -0.036(4)
O6 0.126(5) 0.081(4) 0.075(4) -0.004(3) -0.043(3) -0.013(3)
O7 0.553(18) 0.057(4) 0.068(4) -0.003(3) -0.082(7) -0.050(7)
O8 0.184(6) 0.121(5) 0.078(4) -0.013(3) -0.026(4) -0.088(5)
O9 0.079(4) 0.106(4) 0.087(4) 0.019(3) -0.022(3) -0.044(3)
O10 0.067(3) 0.102(4) 0.134(5) -0.051(4) -0.018(3) -0.010(3)
C26 0.139(7) 0.077(5) 0.047(4) 0.008(4) -0.029(4) -0.047(5)
C27 0.171(9) 0.070(5) 0.048(4) 0.006(4) -0.015(5) 0.002(5)
C28 0.153(9) 0.099(7) 0.121(8) -0.057(6) 0.025(7) -0.072(6)
C29 0.158(9) 0.203(11) 0.060(5) -0.031(6) -0.026(6) -0.099(8)
C30 0.208(13) 0.155(10) 0.105(8) 0.037(7) -0.029(8) -0.138(11)
C31 0.159(9) 0.186(11) 0.080(6) 0.043(6) -0.069(7) -0.142(9)
C32 0.064(14) 0.073(15) 0.11(2) -0.033(16) -0.028(14) 0.000(13)
C33 0.038(10) 0.078(15) 0.099(18) 0.000(13) -0.035(11) -0.027(9)
C32A 0.066(10) 0.18(2) 0.077(11) -0.017(11) -0.025(7) -0.064(11)
C33A 0.036(9) 0.126(16) 0.091(14) -0.028(15) 0.000(8) -0.022(11)
C34 0.067(5) 0.105(6) 0.128(7) -0.059(6) -0.058(5) 0.026(5)
C35 0.081(6) 0.090(6) 0.136(8) -0.074(6) -0.052(5) 0.026(5)
K2 0.0316(6) 0.0322(6) 0.0303(6) -0.0057(4) -0.0114(4) -0.0093(4)
O11 0.052(2) 0.039(2) 0.040(2) -0.0085(16) -0.0149(17) -0.0153(17)
O12 0.042(2) 0.053(2) 0.057(2) -0.0155(19) -0.0040(18) -0.0175(18)
O13 0.039(2) 0.054(2) 0.068(3) -0.014(2) -0.011(2) -0.0088(18)
O14 0.085(3) 0.064(3) 0.049(3) -0.006(2) -0.022(2) 0.010(2)
O15 0.065(3) 0.045(2) 0.053(2) -0.0106(19) -0.017(2) -0.0109(19)
C36 0.074(4) 0.044(3) 0.058(4) -0.004(3) -0.010(3) -0.026(3)
C37 0.055(4) 0.060(4) 0.075(4) -0.019(3) -0.004(3) -0.032(3)
C38 0.036(3) 0.072(4) 0.060(4) -0.017(3) 0.006(3) -0.018(3)
C39 0.037(3) 0.072(4) 0.068(4) -0.029(3) 0.002(3) -0.016(3)
C40 0.054(5) 0.139(8) 0.134(8) 0.061(6) -0.054(5) -0.028(5)
C41 0.064(6) 0.220(12) 0.103(7) 0.022(8) -0.021(5) 0.053(7)
C42 0.111(6) 0.047(4) 0.053(4) 0.011(3) -0.038(4) -0.018(4)
C43 0.061(4) 0.059(4) 0.045(3) 0.003(3) -0.024(3) -0.021(3)
C44 0.128(6) 0.051(4) 0.040(4) -0.016(3) 0.001(4) -0.027(4)
C45 0.107(5) 0.053(4) 0.050(4) -0.012(3) -0.027(4) -0.038(4)
O16 0.109(4) 0.041(2) 0.053(3) -0.0081(19) -0.042(2) -0.008(2)
O17 0.059(2) 0.055(2) 0.056(2) -0.018(2) -0.0059(19) -0.027(2)
O18 0.068(3) 0.048(2) 0.050(2) -0.0004(19) -0.018(2) -0.031(2)
O19 0.071(3) 0.098(3) 0.048(2) -0.003(2) -0.012(2) -0.050(3)
O20 0.046(3) 0.087(3) 0.094(4) -0.027(3) -0.019(3) 0.002(2)
C46 0.146(8) 0.061(4) 0.057(4) 0.000(4) -0.052(5) -0.019(5)
C47 0.133(7) 0.090(6) 0.031(4) -0.004(4) -0.007(4) -0.067(5)
C48 0.097(5) 0.083(5) 0.050(4) -0.027(4) 0.000(3) -0.055(4)
C49 0.063(4) 0.052(4) 0.079(5) -0.037(4) -0.004(4) -0.015(3)
C50 0.120(6) 0.050(4) 0.065(4) 0.015(3) -0.039(4) -0.052(4)
C51 0.096(5) 0.107(6) 0.053(4) 0.014(4) -0.028(4) -0.077(5)
C52 0.070(5) 0.189(10) 0.062(5) -0.012(6) 0.012(4) -0.063(6)
C53 0.052(5) 0.192(11) 0.095(7) -0.042(7) 0.002(5) -0.029(6)
C54 0.079(5) 0.078(5) 0.138(8) -0.056(5) -0.063(5) 0.026(4)
C55 0.136(8) 0.049(4) 0.092(6) -0.025(4) -0.060(6) 0.023(5)

loop_
_atom_type_symbol
_atom_type_description
_atom_type_scat_dispersion_real
_atom_type_scat_dispersion_imag
_atom_type_scat_source
C C 0.0033 0.0016 'International Tables Vol C Tables 4.2.6.8 and 6.1.1.4'
H H 0.0000 0.0000 'International Tables Vol C Tables 4.2.6.8 and 6.1.1.4'
N N 0.0061 0.0033 'International Tables Vol C Tables 4.2.6.8 and 6.1.1.4'
O O 0.0106 0.0060 'International Tables Vol C Tables 4.2.6.8 and 6.1.1.4'
K K 0.2009 0.2494 'International Tables Vol C Tables 4.2.6.8 and 6.1.1.4'
Li Li -0.0003 0.0001 'International Tables Vol C Tables 4.2.6.8 and 6.1.1.4'

loop_
_geom_angle_atom_site_label_1
_geom_angle_atom_site_label_2
_geom_angle_atom_site_label_3
_geom_angle
N4 Li1 N2 118.3(6)
N4 Li1 N6 113.4(7)
N2 Li1 N6 128.1(7)
C1 N1 C5 118.0(7)
C5 N2 Li1 140.9(6)
N1 C1 C2 128.1(7)
C1 C2 C3 115.1(7)
C4 C3 C2 118.6(7)
C3 C4 C5 121.6(6)
N2 C5 N1 120.8(6)
N2 C5 C4 120.7(6)
N1 C5 C4 118.5(7)
C6 N3 C10 118.1(5)
C10 N4 Li1 137.5(5)
N3 C6 C7 127.3(6)
C6 C7 C8 115.4(6)
C9 C8 C7 119.8(6)
C8 C9 C10 120.7(6)
N4 C10 N3 122.2(5)
N4 C10 C9 119.3(6)
N3 C10 C9 118.5(6)
C15 N5 C11 118.4(8)
C15 N6 Li1 144.6(10)
C12 C11 N5 119.6(9)
C13 C12 C11 119.1(10)
C14 C13 C12 122.8(10)
C13 C14 C15 121.2(10)
N5 C15 C14 118.8(8)
N5 C15 N6 128.9(13)
C14 C15 N6 112.3(14)
O5 K1 O2 107.3(3)
O5 K1 O7 169.5(2)
O2 K1 O7 77.3(3)
O5 K1 O10 70.00(16)
O2 K1 O10 125.8(3)
O7 K1 O10 99.6(2)
O5 K1 O8 126.77(16)
O2 K1 O8 113.3(3)
O7 K1 O8 56.89(18)
O10 K1 O8 108.63(18)
O5 K1 O6 114.02(16)
O2 K1 O6 74.8(2)
O7 K1 O6 57.41(17)
O10 K1 O6 60.02(17)
O8 K1 O6 108.80(17)
O5 K1 O1 58.26(18)
O2 K1 O1 58.8(3)
O7 K1 O1 119.5(2)
O10 K1 O1 78.6(2)
O8 K1 O1 172.0(2)
O6 K1 O1 71.54(16)
O5 K1 O9 78.24(16)
O2 K1 O9 173.4(3)
O7 K1 O9 97.9(3)
O10 K1 O9 58.94(16)
O8 K1 O9 60.14(18)
O6 K1 O9 106.40(16)
O1 K1 O9 127.7(2)
O5 K1 O4 59.84(16)
O2 K1 O4 108.7(2)
O7 K1 O4 128.36(17)
O10 K1 O4 113.97(19)
O8 K1 O4 75.20(16)
O6 K1 O4 173.39(16)
O1 K1 O4 105.27(15)
O9 K1 O4 70.70(15)
O5 K1 O3 96.70(19)
O2 K1 O3 57.3(3)
O7 K1 O3 93.7(3)
O10 K1 O3 166.7(2)
O8 K1 O3 78.6(2)
O6 K1 O3 129.2(2)
O1 K1 O3 94.9(3)
O9 K1 O3 119.2(2)
O4 K1 O3 56.1(2)
O5 K1 C30 106.5(2)
O2 K1 C30 133.6(4)
O7 K1 C30 75.2(2)
O10 K1 C30 95.2(3)
O8 K1 C30 21.8(2)
O6 K1 C30 117.7(2)
O1 K1 C30 164.7(2)
O9 K1 C30 40.0(2)
O4 K1 C30 64.2(2)
O3 K1 C30 88.0(3)
C16A O1 C25 110(4)
C16A O1 C16 15(7)
C25 O1 C16 109.4(16)
C16A O1 K1 123(5)
C25 O1 K1 118.0(4)
C16 O1 K1 115(2)
C17 O2 C18 122.9(19)
C17 O2 C17A 49(3)
C18 O2 C17A 108.5(15)
C17 O2 K1 121.1(19)
C18 O2 K1 115.9(9)
C17A O2 K1 108.4(9)
C20A O3 C20 28(4)
C20A O3 C19 138.8(15)
C20 O3 C19 116(4)
C20A O3 K1 107.3(14)
C20 O3 K1 127(3)
C19 O3 K1 113.8(9)
C22 O4 C21A 100.6(9)
C22 O4 C21 134.8(9)
C21A O4 C21 43.2(8)
C22 O4 K1 110.0(5)
C21A O4 K1 117.4(7)
C21 O4 K1 111.4(8)
C23 O5 C24 113.9(6)
C23 O5 K1 115.6(4)
C24 O5 K1 112.9(5)
O1 C16 C17 115(2)
O2 C17 C16 104(2)
O1 C16A C17A 111(5)
C16A C17A O2 113(4)
O2 C18 C19 126.6(12)
O3 C19 C18 123.2(13)
O3 C20 C21 108(3)
O4 C21 C20 106.9(19)
O3 C20A C21A 123(2)
C20A C21A O4 97.9(15)
O4 C22 C23 117.8(6)
O5 C23 C22 113.3(7)
O5 C24 C25 117.5(7)
O1 C25 C24 106.3(6)
C26 O6 C35 117.0(6)
C26 O6 K1 119.6(4)
C35 O6 K1 108.5(5)
C28 O7 C27 126.1(8)
C28 O7 K1 117.4(6)
C27 O7 K1 115.8(5)
C30 O8 C29 119.2(8)
C30 O8 K1 106.9(6)
C29 O8 K1 115.9(5)
C32A O9 C31 97.8(11)
C32A O9 C32 39.5(10)
C31 O9 C32 135.2(14)
C32A O9 K1 119.8(8)
C31 O9 K1 115.0(5)
C32 O9 K1 101.9(11)
C34 O10 C33 89.6(14)
C34 O10 C33A 122.0(10)
C33 O10 C33A 34.3(9)
C34 O10 K1 117.8(5)
C33 O10 K1 122.4(11)
C33A O10 K1 108.7(8)
O6 C26 C27 112.4(7)
O7 C27 C26 113.9(7)
O7 C28 C29 119.1(9)
O8 C29 C28 114.4(8)
O8 C30 C31 118.5(9)
O8 C30 K1 51.3(4)
C31 C30 K1 86.7(6)
O9 C31 C30 104.0(7)
C33 C32 O9 112(2)
O10 C33 C32 98(2)
O10 C33 C34 45.2(9)
C32 C33 C34 141.5(16)
O9 C32A C33A 105.3(16)
O10 C33A C32A 108.5(15)
O10 C34 C35 103.8(6)
O10 C34 C33 45.2(8)
C35 C34 C33 148.5(8)
O6 C35 C34 115.1(7)
O16 K2 O11 72.55(10)
O16 K2 O14 177.30(13)
O11 K2 O14 105.38(12)
O16 K2 O20 59.71(14)
O11 K2 O20 81.71(12)
O14 K2 O20 122.03(14)
O16 K2 O19 112.17(13)
O11 K2 O19 121.49(12)
O14 K2 O19 70.33(14)
O20 K2 O19 58.57(14)
O16 K2 O18 91.57(11)
O11 K2 O18 162.93(11)
O14 K2 O18 90.68(12)
O20 K2 O18 84.88(13)
O19 K2 O18 58.16(11)
O16 K2 O12 78.64(12)
O11 K2 O12 59.28(10)
O14 K2 O12 98.83(13)
O20 K2 O12 130.19(13)
O19 K2 O12 169.11(11)
O18 K2 O12 124.83(11)
O16 K2 O13 121.63(13)
O11 K2 O13 109.92(10)
O14 K2 O13 57.17(12)
O20 K2 O13 168.32(13)
O19 K2 O13 113.60(13)
O18 K2 O13 83.49(11)
O12 K2 O13 58.82(10)
O16 K2 O15 120.17(11)
O11 K2 O15 58.73(10)
O14 K2 O15 59.20(11)
O20 K2 O15 79.81(12)
O19 K2 O15 72.38(11)
O18 K2 O15 128.88(11)
O12 K2 O15 101.52(11)
O13 K2 O15 106.85(11)
O16 K2 O17 58.64(11)
O11 K2 O17 116.44(10)
O14 K2 O17 121.67(12)
O20 K2 O17 103.32(12)
O19 K2 O17 113.51(11)
O18 K2 O17 56.77(10)
O12 K2 O17 72.63(10)
O13 K2 O17 70.96(11)
O15 K2 O17 174.10(10)
C45 O11 C36 113.8(4)
C45 O11 K2 115.0(3)
C36 O11 K2 110.5(3)
C37 O12 C38 110.9(4)
C37 O12 K2 118.3(3)
C38 O12 K2 119.4(3)
C40 O13 C39 114.0(5)
C40 O13 K2 113.1(5)
C39 O13 K2 108.7(3)
C41 O14 C42 118.8(6)
C41 O14 K2 118.4(5)
C42 O14 K2 113.4(3)
C43 O15 C44 112.7(5)
C43 O15 K2 114.9(3)
C44 O15 K2 113.1(3)
O11 C36 C37 113.9(5)
O12 C37 C36 109.3(5)
O12 C38 C39 108.9(4)
O13 C39 C38 114.4(5)
O13 C40 C41 115.2(6)
O14 C41 C40 122.5(8)
O14 C42 C43 117.8(5)
O15 C43 C42 109.6(4)
O15 C44 C45 113.9(5)
O11 C45 C44 108.2(5)
C46 O16 C55 113.1(6)
C46 O16 K2 116.4(3)
C55 O16 K2 111.3(4)
C48 O17 C47 112.9(5)
C48 O17 K2 116.6(3)
C47 O17 K2 111.6(3)
C49 O18 C50 113.9(5)
C49 O18 K2 106.7(3)
C50 O18 K2 105.3(3)
C51 O19 C52 116.1(6)
C51 O19 K2 117.5(3)
C52 O19 K2 110.1(4)
C54 O20 C53 110.1(6)
C54 O20 K2 117.8(5)
C53 O20 K2 118.2(5)
O16 C46 C47 108.8(6)
O17 C47 C46 112.8(5)
O17 C48 C49 107.9(5)
O18 C49 C48 107.8(5)
O18 C50 C51 107.9(5)
O19 C51 C50 108.6(5)
O19 C52 C53 112.0(6)
O20 C53 C52 109.9(7)
O20 C54 C55 107.7(6)
O16 C55 C54 114.3(6)

loop_
_geom_bond_atom_site_label_1
_geom_bond_atom_site_label_2
_geom_bond_distance
Li1 N4 1.963(12)
Li1 N2 1.968(14)
Li1 N6 2.025(15)
N1 C1 1.290(9)
N1 C5 1.380(8)
N2 C5 1.318(8)
C1 C2 1.360(10)
C2 C3 1.443(9)
C3 C4 1.348(8)
C4 C5 1.418(8)
N3 C6 1.309(7)
N3 C10 1.371(7)
N4 C10 1.325(7)
C6 C7 1.368(8)
C7 C8 1.402(9)
C8 C9 1.363(8)
C9 C10 1.423(7)
N5 C15 1.329(12)
N5 C11 1.369(12)
N6 C15 1.358(9)
C11 C12 1.343(13)
C12 C13 1.301(12)
C13 C14 1.256(11)
C14 C15 1.360(12)
K1 O5 2.832(5)
K1 O2 2.852(7)
K1 O7 2.870(6)
K1 O10 2.877(5)
K1 O8 2.884(5)
K1 O6 2.895(5)
K1 O1 2.904(5)
K1 O9 2.910(5)
K1 O4 2.955(5)
K1 O3 3.012(7)
K1 C30 3.538(10)
O1 C16A 1.24(6)
O1 C25 1.384(8)
O1 C16 1.41(5)
O2 C17 1.14(3)
O2 C18 1.310(15)
O2 C17A 1.74(3)
O3 C20A 1.25(3)
O3 C20 1.16(6)
O3 C19 1.273(15)
O4 C22 1.388(10)
O4 C21A 1.495(16)
O4 C21 1.513(17)
O5 C23 1.328(8)
O5 C24 1.371(8)
C16 C17 1.77(8)
C16A C17A 1.33(11)
C18 C19 1.334(16)
C20 C21 1.70(9)
C20A C21A 1.43(4)
C22 C23 1.453(11)
C24 C25 1.449(10)
O6 C26 1.319(7)
O6 C35 1.414(8)
O7 C28 1.227(9)
O7 C27 1.328(8)
O8 C30 1.374(10)
O8 C29 1.382(8)
O9 C32A 1.343(16)
O9 C31 1.434(10)
O9 C32 1.52(2)
O10 C34 1.371(9)
O10 C33 1.371(19)
O10 C33A 1.525(19)
C26 C27 1.508(10)
C28 C29 1.390(11)
C30 C31 1.463(14)
C32 C33 1.51(5)
C33 C34 1.93(3)
C32A C33A 1.54(4)
C34 C35 1.547(12)
K2 O16 2.836(4)
K2 O11 2.863(3)
K2 O14 2.870(4)
K2 O20 2.878(4)
K2 O19 2.882(4)
K2 O18 2.893(4)
K2 O12 2.898(4)
K2 O13 2.924(4)
K2 O15 2.934(4)
K2 O17 2.956(4)
O11 C45 1.405(6)
O11 C36 1.419(6)
O12 C37 1.400(6)
O12 C38 1.429(6)
O13 C40 1.381(8)
O13 C39 1.426(7)
O14 C41 1.319(8)
O14 C42 1.363(7)
O15 C43 1.423(6)
O15 C44 1.425(7)
C36 C37 1.487(8)
C38 C39 1.473(8)
C40 C41 1.387(11)
C42 C43 1.450(8)
C44 C45 1.459(8)
O16 C46 1.413(7)
O16 C55 1.426(8)
O17 C48 1.417(6)
O17 C47 1.431(8)
O18 C49 1.397(6)
O18 C50 1.427(6)
O19 C51 1.410(7)
O19 C52 1.418(9)
O20 C54 1.377(9)
O20 C53 1.419(10)
C46 C47 1.437(10)
C48 C49 1.470(8)
C50 C51 1.473(10)
C52 C53 1.449(12)
C54 C55 1.491(11)
